data_7713953
loop_
_publ_author_name
'Siddique, Rashid G.'
'Whittaker, Jacob J.'
'AL-Fayaad, Hydar'
'McMurtrie, John C.'
'Clegg, Jack Kay'

_publ_section_title
;
 Remote stereocentres do not disrupt the stereochemical coupling in
 homochiral [M2L3] helicates and [M4L6] tetrahedra
;
_journal_name_full 'Dalton Transactions'
_journal_paper_doi 10.1039/D3DT02486E
_journal_year 2023
_chemical_absolute_configuration syn
_chemical_formula_moiety '2(C38 H32 N10 O4)'
_chemical_formula_sum 'C76 H64 N20 O8'
_chemical_formula_weight 1385.47
_space_group_crystal_system orthorhombic
_space_group_IT_number 19
_space_group_name_Hall 'P 2ac 2ab'
_space_group_name_H-M_alt 'P 21 21 21'
_atom_sites_solution_hydrogens geom
_audit_creation_date 2023-07-11
_audit_creation_method
;
Olex2 1.5
(compiled 2023.03.06 svn.rbb2c1857 for OlexSys, GUI svn.r6748)
;
_audit_update_record
;
2023-07-11 deposited with the CCDC.	2023-09-14 downloaded from the CCDC.
;
_cell_angle_alpha 90
_cell_angle_beta 90
_cell_angle_gamma 90
_cell_formula_units_Z 2
_cell_length_a 5.4710(11)
_cell_length_b 12.167(2)
_cell_length_c 50.751(10)
_cell_measurement_reflns_used 6042
_cell_measurement_temperature 100(2)
_cell_measurement_theta_max 25.124
_cell_measurement_theta_min 1.721
_cell_volume 3378.3(11)
_computing_cell_refinement 'XDS (Kabsch, 1993)'
_computing_data_collection 'BluIce (McPhillips, 2002)'
_computing_data_reduction 'XDS (Kabsch, 1993)'
_computing_molecular_graphics 'Olex2 1.5 (Dolomanov et al., 2009)'
_computing_publication_material 'Olex2 1.5 (Dolomanov et al., 2009)'
_computing_structure_refinement 'SHELXL 2018/3 (Sheldrick, 2015)'
_computing_structure_solution 'SHELXT 2014/5 (Sheldrick, 2014)'
_diffrn_ambient_temperature 100(2)
_diffrn_measured_fraction_theta_full 0.999
_diffrn_measured_fraction_theta_max 0.999
_diffrn_measurement_device_type 'ADSC Quantum 210r'
_diffrn_measurement_method 'Phi Scan'
_diffrn_radiation_monochromator 'Silicon Double Crystal'
_diffrn_radiation_type synchrotron
_diffrn_radiation_wavelength 0.7108
_diffrn_reflns_av_R_equivalents 0.1433
_diffrn_reflns_av_unetI/netI 0.0647
_diffrn_reflns_Laue_measured_fraction_full 0.999
_diffrn_reflns_Laue_measured_fraction_max 0.999
_diffrn_reflns_limit_h_max 6
_diffrn_reflns_limit_h_min -6
_diffrn_reflns_limit_k_max 14
_diffrn_reflns_limit_k_min -14
_diffrn_reflns_limit_l_max 60
_diffrn_reflns_limit_l_min -60
_diffrn_reflns_number 42922
_diffrn_reflns_point_group_measured_fraction_full 0.999
_diffrn_reflns_point_group_measured_fraction_max 0.999
_diffrn_reflns_theta_full 25.124
_diffrn_reflns_theta_max 25.124
_diffrn_reflns_theta_min 1.721
_diffrn_source 'MX1 Australian Synchrotron'
_diffrn_standards_number 0
_exptl_absorpt_coefficient_mu 0.093
_exptl_absorpt_correction_T_max 'not reported by XDS'
_exptl_absorpt_correction_T_min 'not reported by XDS'
_exptl_absorpt_correction_type multi-scan
_exptl_absorpt_process_details 'XDS (Kabsch, 1993)'
_exptl_crystal_colour colourless
_exptl_crystal_colour_primary colourless
_exptl_crystal_density_diffrn 1.362
_exptl_crystal_description needle
_exptl_crystal_F_000 1448
_exptl_crystal_size_max 0.1
_exptl_crystal_size_mid 0.05
_exptl_crystal_size_min 0.05
_refine_diff_density_max 0.681
_refine_diff_density_min -0.533
_refine_diff_density_rms 0.138
_refine_ls_abs_structure_details
;
 Refined as an inversion twin.
;
_refine_ls_abs_structure_Flack 2(6)
_refine_ls_extinction_coef 0.032(6)
_refine_ls_extinction_expression Fc^*^=kFc[1+0.001xFc^2^\l^3^/sin(2\q)]^-1/4^
_refine_ls_extinction_method 'SHELXL-2018/3 (Sheldrick 2018)'
_refine_ls_goodness_of_fit_ref 1.070
_refine_ls_hydrogen_treatment constr
_refine_ls_matrix_type full
_refine_ls_number_parameters 475
_refine_ls_number_reflns 6042
_refine_ls_number_restraints 0
_refine_ls_restrained_S_all 1.070
_refine_ls_R_factor_all 0.1487
_refine_ls_R_factor_gt 0.1236
_refine_ls_shift/su_max 0.000
_refine_ls_shift/su_mean 0.000
_refine_ls_structure_factor_coef Fsqd
_refine_ls_weighting_details 'w=1/[\s^2^(Fo^2^)+(0.2000P)^2^+8.0000P] where P=(Fo^2^+2Fc^2^)/3'
_refine_ls_weighting_scheme calc
_refine_ls_wR_factor_gt 0.3360
_refine_ls_wR_factor_ref 0.3588
_reflns_Friedel_coverage 0.707
_reflns_Friedel_fraction_full 1.000
_reflns_Friedel_fraction_max 1.000
_reflns_number_gt 4451
_reflns_number_total 6042
_reflns_threshold_expression 'I > 2\s(I)'
_cod_data_source_file d3dt02486e2.cif
_cod_data_source_block p2_a_pl
_cod_database_code 7713953
_shelx_shelxl_version_number 2018/3
_shelx_space_group_comment
;
The symmetry employed for this shelxl refinement is uniquely defined
by the following loop, which should always be used as a source of
symmetry information in preference to the above space-group names.
They are only intended as comments.
;
_shelx_estimated_absorpt_t_max 0.995
_shelx_estimated_absorpt_t_min 0.991
_olex2_refinement_description
;
1. Twinned data refinement
 Scales: -1(6)
 2(6)
2. Fixed Uiso
 At 1.2 times of:
  All C(H) groups
 At 1.5 times of:
  All C(H,H,H) groups
3.a Ternary CH refined with riding coordinates:
 C01D(H01D), C01L(H01L)
3.b Aromatic/amide H refined with riding coordinates:
 C00G(H00G), C00I(H00I), C00K(H00K), C00N(H00N), C00T(H00T), C00U(H00U),
 C00X(H00X), C00Z(H00Z), C014(H014), C01E(H01E), C01F(H01F), C01H(H01H),
 C01K(H01K), C01Q(H01Q), C01W(H01W), C01Y(H01Y), C02L(H02L), C02V(H02V)
3.c Idealised Me refined as rotating group:
 C01B(H01A,H01B,H01C), C025(H02A,H02B,H02C), C02I(H02D,H02E,H02F), C02O(H02G,
 H02H,H02I)
;
_olex2_submission_special_instructions 'No special instructions were received'

loop_
_space_group_symop_operation_xyz
'x, y, z'
'-x+1/2, -y, z+1/2'
'x+1/2, -y+1/2, -z'
'-x, y+1/2, -z+1/2'

loop_
_atom_site_label
_atom_site_type_symbol
_atom_site_fract_x
_atom_site_fract_y
_atom_site_fract_z
_atom_site_U_iso_or_equiv
_atom_site_adp_type
_atom_site_occupancy
_atom_site_site_symmetry_order
_atom_site_calc_flag
_atom_site_refinement_flags_posn
_atom_site_refinement_flags_adp
_atom_site_refinement_flags_occupancy
_atom_site_disorder_assembly
_atom_site_disorder_group
O001 O 0.2755(16) 0.5384(7) 0.48445(14) 0.061(2) Uani 1 1 d . . . . .
O003 O -0.8112(16) 0.3088(7) 0.77067(14) 0.064(2) Uani 1 1 d . . . . .
O009 O -0.6738(18) 0.2357(7) 0.73324(15) 0.070(2) Uani 1 1 d . . . . .
O00F O 0.0488(18) 0.5957(7) 0.51959(15) 0.069(2) Uani 1 1 d . . . . .
N002 N -0.3897(17) 0.4096(9) 0.72177(17) 0.055(2) Uani 1 1 d . . . . .
N004 N -0.4415(17) 0.3951(9) 0.55211(16) 0.057(2) Uani 1 1 d . . . . .
N007 N -0.3741(19) 0.4001(9) 0.52733(18) 0.062(3) Uani 1 1 d . . . . .
N008 N 0.3554(17) 0.0888(8) 0.60815(16) 0.053(2) Uani 1 1 d . . . . .
N00A N -0.1288(18) 0.3908(8) 0.52687(17) 0.054(2) Uani 1 1 d . . . . .
N00B N -0.0791(18) 0.4008(9) 0.69631(18) 0.059(2) Uani 1 1 d . . . . .
N00C N -0.8499(18) 0.7182(8) 0.64295(17) 0.055(2) Uani 1 1 d . . . . .
N00O N -0.1456(18) 0.3996(10) 0.72104(18) 0.061(3) Uani 1 1 d . . . . .
N016 N -0.750(3) 0.9393(10) 0.6888(2) 0.087(4) Uani 1 1 d . . . . .
N01C N 0.296(2) -0.1436(9) 0.5653(2) 0.075(3) Uani 1 1 d . . . . .
C00D C 0.0144(19) 0.2145(8) 0.60306(18) 0.044(2) Uani 1 1 d . . . . .
C00E C -0.2382(19) 0.3823(8) 0.56762(18) 0.045(2) Uani 1 1 d . . . . .
C00G C -0.038(2) 0.3815(9) 0.55161(18) 0.047(2) Uani 1 1 d . . . . .
H00G H 0.125304 0.375872 0.556576 0.057 Uiso 1 1 calc R U . . .
C00I C 0.237(2) 0.1833(8) 0.61380(19) 0.046(2) Uani 1 1 d . . . . .
H00I H 0.309932 0.230996 0.625760 0.055 Uiso 1 1 calc R U . . .
C00J C -0.2868(17) 0.4111(8) 0.68116(19) 0.045(2) Uani 1 1 d . . . . .
C00K C 0.029(2) 0.0474(9) 0.57783(19) 0.050(2) Uani 1 1 d . . . . .
H00K H -0.036535 -0.000104 0.565341 0.059 Uiso 1 1 calc R U . . .
C00L C -0.4012(19) 0.4837(9) 0.63580(18) 0.046(2) Uani 1 1 d . . . . .
C00M C 0.254(2) 0.0220(8) 0.59037(18) 0.048(2) Uani 1 1 d . . . . .
C00N C -0.745(2) 0.6210(8) 0.6363(2) 0.051(2) Uani 1 1 d . . . . .
H00N H -0.827659 0.575621 0.624526 0.062 Uiso 1 1 calc R U . . .
C00P C -0.2729(19) 0.4103(9) 0.65180(18) 0.045(2) Uani 1 1 d . . . . .
C00Q C -0.2555(18) 0.3843(8) 0.59662(18) 0.045(2) Uani 1 1 d . . . . .
C00R C 0.380(2) -0.0829(10) 0.58480(19) 0.055(3) Uani 1 1 d . . . . .
C00S C 0.111(2) 0.5264(9) 0.50360(19) 0.050(2) Uani 1 1 d . . . . .
C00T C -0.1342(18) 0.3263(9) 0.64017(19) 0.044(2) Uani 1 1 d . . . . .
H00T H -0.048096 0.278199 0.650984 0.053 Uiso 1 1 calc R U . . .
C00U C -0.3864(19) 0.4678(9) 0.60858(19) 0.046(2) Uani 1 1 d . . . . .
H00U H -0.470185 0.516645 0.597767 0.055 Uiso 1 1 calc R U . . .
C00V C -0.727(2) 0.7800(8) 0.66096(19) 0.050(3) Uani 1 1 d . . . . .
C00W C -0.1213(17) 0.3126(8) 0.61311(18) 0.041(2) Uani 1 1 d . . . . .
C00X C -0.513(2) 0.7502(10) 0.6718(2) 0.059(3) Uani 1 1 d . . . . .
H00X H -0.437290 0.795147 0.684116 0.070 Uiso 1 1 calc R U . . .
C00Z C -0.482(2) 0.4182(11) 0.6973(2) 0.056(3) Uani 1 1 d . . . . .
H00Z H -0.644547 0.426999 0.692526 0.067 Uiso 1 1 calc R U . . .
C011 C -0.521(2) 0.5852(9) 0.6459(2) 0.050(2) Uani 1 1 d . . . . .
C014 C -0.405(2) 0.6508(10) 0.6642(2) 0.056(3) Uani 1 1 d . . . . .
H014 H -0.256816 0.629166 0.671522 0.067 Uiso 1 1 calc R U . . .
C01B C -0.977(3) 0.2178(11) 0.7732(2) 0.067(3) Uani 1 1 d . . . . .
H01A H -1.065367 0.208350 0.757058 0.100 Uiso 1 1 calc R U . . .
H01B H -1.089647 0.232080 0.787306 0.100 Uiso 1 1 calc R U . . .
H01C H -0.886091 0.152151 0.777037 0.100 Uiso 1 1 calc R U . . .
C01D C 0.007(2) 0.4085(10) 0.50269(19) 0.056(3) Uani 1 1 d . . . . .
H01D H 0.146169 0.358050 0.502999 0.067 Uiso 1 1 calc R U . . .
C01E C 0.619(3) -0.2731(10) 0.5725(2) 0.067(3) Uani 1 1 d . . . . .
H01E H 0.706174 -0.334372 0.566830 0.081 Uiso 1 1 calc R U . . .
C01F C -0.088(2) 0.1417(9) 0.58426(19) 0.053(3) Uani 1 1 d . . . . .
H01F H -0.236801 0.158741 0.576327 0.064 Uiso 1 1 calc R U . . .
C01H C 0.410(3) -0.2386(12) 0.5597(3) 0.080(4) Uani 1 1 d . . . . .
H01H H 0.345467 -0.283205 0.546531 0.096 Uiso 1 1 calc R U . . .
C01K C -1.039(3) 0.9283(11) 0.6542(2) 0.071(4) Uani 1 1 d . . . . .
H01K H -1.098424 0.891264 0.639534 0.085 Uiso 1 1 calc R U . . .
C01L C -0.511(3) 0.4090(10) 0.7470(2) 0.061(3) Uani 1 1 d . . . . .
H01L H -0.385525 0.403400 0.760711 0.073 Uiso 1 1 calc R U . . .
C01Q C -1.052(3) 1.0796(10) 0.6826(2) 0.070(4) Uani 1 1 d . . . . .
H01Q H -1.121995 1.146250 0.687546 0.084 Uiso 1 1 calc R U . . .
C01U C -0.672(2) 0.3069(11) 0.7489(2) 0.060(3) Uani 1 1 d . . . . .
C01W C 0.574(3) -0.1165(11) 0.5993(3) 0.074(4) Uani 1 1 d . . . . .
H01W H 0.628544 -0.073576 0.613230 0.088 Uiso 1 1 calc R U . . .
C01Y C 0.692(3) -0.2156(10) 0.5933(3) 0.073(4) Uani 1 1 d . . . . .
H01Y H 0.819593 -0.240763 0.603790 0.087 Uiso 1 1 calc R U . . .
C025 C -0.652(2) 0.5106(10) 0.7520(3) 0.064(3) Uani 1 1 d . . . . .
H02A H -0.545169 0.572961 0.750643 0.096 Uiso 1 1 calc R U . . .
H02B H -0.721839 0.507832 0.769289 0.096 Uiso 1 1 calc R U . . .
H02C H -0.780046 0.516948 0.739122 0.096 Uiso 1 1 calc R U . . .
C027 C -0.848(2) 0.8891(9) 0.6678(2) 0.054(3) Uani 1 1 d . . . . .
C02I C 0.412(3) 0.6457(10) 0.4857(2) 0.064(3) Uani 1 1 d . . . . .
H02D H 0.501600 0.656204 0.469623 0.096 Uiso 1 1 calc R U . . .
H02E H 0.523483 0.644403 0.500293 0.096 Uiso 1 1 calc R U . . .
H02F H 0.297931 0.704922 0.487945 0.096 Uiso 1 1 calc R U . . .
C02L C -1.142(3) 1.0236(12) 0.6624(3) 0.082(4) Uani 1 1 d . . . . .
H02L H -1.279705 1.050187 0.653722 0.098 Uiso 1 1 calc R U . . .
C02O C -0.131(3) 0.3860(10) 0.4780(2) 0.065(3) Uani 1 1 d . . . . .
H02G H -0.191876 0.312044 0.478415 0.097 Uiso 1 1 calc R U . . .
H02H H -0.023793 0.394859 0.463194 0.097 Uiso 1 1 calc R U . . .
H02I H -0.264839 0.436413 0.476599 0.097 Uiso 1 1 calc R U . . .
C02V C -0.869(4) 1.0413(13) 0.6952(3) 0.100(6) Uani 1 1 d . . . . .
H02V H -0.808990 1.081711 0.709362 0.120 Uiso 1 1 calc R U . . .

loop_
_atom_site_aniso_label
_atom_site_aniso_U_11
_atom_site_aniso_U_22
_atom_site_aniso_U_33
_atom_site_aniso_U_23
_atom_site_aniso_U_13
_atom_site_aniso_U_12
O001 0.061(5) 0.070(5) 0.051(4) 0.005(4) 0.005(4) -0.018(4)
O003 0.067(5) 0.079(5) 0.046(4) 0.001(4) 0.005(4) -0.006(5)
O009 0.083(6) 0.073(5) 0.054(4) -0.007(4) 0.009(4) 0.002(5)
O00F 0.088(6) 0.060(5) 0.059(4) -0.011(4) 0.018(4) -0.007(5)
N002 0.053(5) 0.066(6) 0.047(5) 0.004(4) 0.003(4) -0.008(5)
N004 0.046(5) 0.084(7) 0.041(5) 0.006(4) -0.002(4) 0.009(5)
N007 0.056(6) 0.082(7) 0.048(5) 0.008(5) -0.007(5) 0.004(5)
N008 0.052(5) 0.055(5) 0.051(5) 0.000(4) -0.004(4) -0.003(5)
N00A 0.055(5) 0.065(6) 0.043(5) -0.003(4) 0.005(4) 0.001(5)
N00B 0.054(6) 0.071(6) 0.051(5) 0.003(5) -0.006(4) -0.003(5)
N00C 0.054(5) 0.061(6) 0.049(5) 0.005(4) 0.008(4) 0.011(5)
N00O 0.044(5) 0.092(7) 0.046(5) -0.003(5) -0.004(4) -0.003(5)
N016 0.098(9) 0.070(7) 0.094(8) -0.030(6) -0.024(8) 0.017(7)
N01C 0.079(7) 0.075(7) 0.070(6) -0.018(5) -0.005(6) 0.017(6)
C00D 0.045(5) 0.050(5) 0.037(5) 0.003(4) 0.006(4) -0.007(5)
C00E 0.044(5) 0.049(5) 0.042(5) 0.001(4) -0.002(5) -0.002(5)
C00G 0.045(5) 0.057(6) 0.041(5) -0.003(4) 0.002(4) 0.007(5)
C00I 0.048(5) 0.047(5) 0.043(5) -0.003(4) 0.004(5) 0.002(5)
C00J 0.034(5) 0.050(5) 0.050(5) 0.002(4) 0.002(4) 0.001(4)
C00K 0.044(5) 0.061(7) 0.044(5) -0.006(5) -0.007(4) -0.003(5)
C00L 0.043(5) 0.054(6) 0.041(5) 0.001(4) 0.004(4) 0.001(5)
C00M 0.051(6) 0.051(5) 0.044(5) 0.002(4) 0.005(5) 0.008(5)
C00N 0.055(6) 0.049(6) 0.050(5) -0.002(4) 0.005(5) 0.008(5)
C00P 0.041(5) 0.055(6) 0.040(5) -0.004(4) 0.011(4) -0.002(5)
C00Q 0.037(5) 0.056(6) 0.041(5) 0.004(4) 0.003(4) -0.006(5)
C00R 0.056(6) 0.068(7) 0.041(5) -0.005(5) 0.001(5) -0.019(6)
C00S 0.054(6) 0.059(6) 0.037(5) -0.003(5) 0.008(5) -0.004(5)
C00T 0.035(5) 0.053(6) 0.045(5) 0.005(4) 0.006(4) 0.004(5)
C00U 0.040(5) 0.049(5) 0.048(5) 0.002(4) 0.001(5) -0.002(5)
C00V 0.059(6) 0.047(5) 0.045(5) -0.004(4) 0.014(5) -0.004(5)
C00W 0.032(4) 0.044(5) 0.046(5) 0.005(4) -0.001(4) -0.003(4)
C00X 0.067(7) 0.051(6) 0.058(6) -0.007(5) -0.002(6) 0.000(6)
C00Z 0.048(6) 0.077(8) 0.043(5) -0.008(5) 0.001(5) -0.007(6)
C011 0.049(6) 0.051(6) 0.052(6) -0.001(5) 0.011(5) -0.001(5)
C014 0.049(6) 0.064(7) 0.054(6) -0.001(5) -0.001(5) 0.003(5)
C01B 0.072(8) 0.067(8) 0.062(7) 0.005(6) 0.014(6) -0.011(7)
C01D 0.065(7) 0.066(7) 0.037(5) 0.005(5) 0.007(5) -0.008(6)
C01E 0.082(9) 0.058(7) 0.062(7) 0.001(6) 0.014(7) 0.033(7)
C01F 0.059(7) 0.061(7) 0.040(5) -0.001(5) 0.000(5) -0.003(6)
C01H 0.084(10) 0.080(9) 0.077(8) -0.030(7) 0.002(8) 0.024(8)
C01K 0.080(9) 0.069(8) 0.064(7) -0.010(6) -0.005(7) 0.021(7)
C01L 0.077(8) 0.064(7) 0.042(5) -0.011(5) 0.002(6) 0.004(6)
C01Q 0.102(11) 0.049(7) 0.059(7) 0.001(6) 0.011(7) 0.022(7)
C01U 0.061(7) 0.077(8) 0.042(5) -0.003(5) 0.008(5) 0.004(6)
C01W 0.078(9) 0.064(8) 0.079(8) -0.010(6) -0.014(7) 0.033(7)
C01Y 0.076(9) 0.057(7) 0.084(9) -0.002(6) -0.020(7) 0.022(7)
C025 0.058(7) 0.059(7) 0.075(8) -0.005(6) 0.004(6) -0.003(6)
C027 0.065(7) 0.049(6) 0.047(5) 0.000(5) 0.012(5) 0.003(5)
C02I 0.076(8) 0.052(6) 0.065(7) 0.001(5) 0.012(6) -0.014(6)
C02L 0.102(12) 0.066(8) 0.077(8) 0.009(7) -0.003(8) 0.037(8)
C02O 0.085(9) 0.060(7) 0.049(6) -0.007(5) -0.004(6) -0.014(7)
C02V 0.140(16) 0.074(10) 0.086(10) -0.028(8) -0.013(11) 0.029(11)

loop_
_atom_type_symbol
_atom_type_description
_atom_type_scat_dispersion_real
_atom_type_scat_dispersion_imag
_atom_type_scat_source
C C 0.0033 0.0016 'International Tables Vol C Tables 4.2.6.8 and 6.1.1.4'
H H 0.0000 0.0000 'International Tables Vol C Tables 4.2.6.8 and 6.1.1.4'
N N 0.0061 0.0033 'International Tables Vol C Tables 4.2.6.8 and 6.1.1.4'
O O 0.0106 0.0060 'International Tables Vol C Tables 4.2.6.8 and 6.1.1.4'

loop_
_geom_angle_atom_site_label_1
_geom_angle_atom_site_label_2
_geom_angle_atom_site_label_3
_geom_angle
_geom_angle_site_symmetry_1
_geom_angle_site_symmetry_3
_geom_angle_publ_flag
C00S O001 C02I 113.5(9) . . ?
C01U O003 C01B 114.8(9) . . ?
N00O N002 C00Z 110.7(9) . . ?
N00O N002 C01L 118.9(10) . . ?
C00Z N002 C01L 130.4(11) . . ?
N007 N004 C00E 109.1(9) . . ?
N004 N007 N00A 107.0(9) . . ?
C00M N008 C00I 117.6(9) . . ?
N007 N00A C00G 110.9(9) . . ?
N007 N00A C01D 120.7(10) . . ?
C00G N00A C01D 127.5(10) . . ?
N00O N00B C00J 107.9(9) . . ?
C00N N00C C00V 116.1(10) . . ?
N00B N00O N002 107.6(9) . . ?
C027 N016 C02V 113.2(13) . . ?
C00R N01C C01H 118.6(12) . . ?
C00I C00D C00W 121.4(9) . . ?
C00I C00D C01F 116.2(10) . . ?
C01F C00D C00W 122.1(9) . . ?
N004 C00E C00Q 121.2(9) . . ?
C00G C00E N004 108.1(8) . . ?
C00G C00E C00Q 130.2(10) . . ?
N00A C00G C00E 104.8(9) . . ?
N00A C00G H00G 127.6 . . ?
C00E C00G H00G 127.6 . . ?
N008 C00I C00D 124.8(10) . . ?
N008 C00I H00I 117.6 . . ?
C00D C00I H00I 117.6 . . ?
N00B C00J C00P 121.0(9) . . ?
C00Z C00J N00B 108.6(9) . . ?
C00Z C00J C00P 130.4(9) . . ?
C00M C00K H00K 120.4 . . ?
C01F C00K H00K 120.4 . . ?
C01F C00K C00M 119.2(10) . . ?
C00P C00L C00U 117.2(9) . . ?
C00P C00L C011 123.5(9) . . ?
C00U C00L C011 118.7(9) . . ?
N008 C00M C00K 122.0(10) . . ?
N008 C00M C00R 117.6(10) . . ?
C00K C00M C00R 120.4(10) . . ?
N00C C00N H00N 118.0 . . ?
N00C C00N C011 123.9(10) . . ?
C011 C00N H00N 118.0 . . ?
C00L C00P C00J 123.4(9) . . ?
C00L C00P C00T 119.5(9) . . ?
C00T C00P C00J 116.9(9) . . ?
C00U C00Q C00E 118.9(9) . . ?
C00U C00Q C00W 117.5(9) . . ?
C00W C00Q C00E 123.2(9) . . ?
N01C C00R C00M 117.8(11) . . ?
N01C C00R C01W 120.8(12) . . ?
C01W C00R C00M 121.5(10) . . ?
O001 C00S C01D 109.3(9) . . ?
O00F C00S O001 126.8(10) . . ?
O00F C00S C01D 123.9(10) . . ?
C00P C00T H00T 118.9 . . ?
C00W C00T C00P 122.1(9) . . ?
C00W C00T H00T 118.9 . . ?
C00L C00U H00U 117.8 . . ?
C00Q C00U C00L 124.4(10) . . ?
C00Q C00U H00U 117.8 . . ?
N00C C00V C027 114.8(10) . . ?
C00X C00V N00C 123.7(10) . . ?
C00X C00V C027 121.5(10) . . ?
C00Q C00W C00D 123.3(8) . . ?
C00T C00W C00D 117.4(8) . . ?
C00T C00W C00Q 119.1(9) . . ?
C00V C00X H00X 120.3 . . ?
C00V C00X C014 119.4(11) . . ?
C014 C00X H00X 120.3 . . ?
N002 C00Z C00J 105.1(10) . . ?
N002 C00Z H00Z 127.4 . . ?
C00J C00Z H00Z 127.4 . . ?
C00N C011 C00L 121.8(10) . . ?
C014 C011 C00L 120.6(10) . . ?
C014 C011 C00N 117.5(10) . . ?
C00X C014 H014 120.3 . . ?
C011 C014 C00X 119.3(11) . . ?
C011 C014 H014 120.3 . . ?
O003 C01B H01A 109.5 . . ?
O003 C01B H01B 109.5 . . ?
O003 C01B H01C 109.5 . . ?
H01A C01B H01B 109.5 . . ?
H01A C01B H01C 109.5 . . ?
H01B C01B H01C 109.5 . . ?
N00A C01D C00S 107.6(9) . . ?
N00A C01D H01D 107.0 . . ?
N00A C01D C02O 115.3(11) . . ?
C00S C01D H01D 107.0 . . ?
C02O C01D C00S 112.6(9) . . ?
C02O C01D H01D 107.0 . . ?
C01H C01E H01E 121.2 . . ?
C01Y C01E H01E 121.2 . . ?
C01Y C01E C01H 117.6(11) . . ?
C00D C01F H01F 119.9 . . ?
C00K C01F C00D 120.2(11) . . ?
C00K C01F H01F 119.9 . . ?
N01C C01H C01E 123.1(13) . . ?
N01C C01H H01H 118.5 . . ?
C01E C01H H01H 118.5 . . ?
C027 C01K H01K 120.9 . . ?
C027 C01K C02L 118.2(13) . . ?
C02L C01K H01K 120.9 . . ?
N002 C01L H01L 107.7 . . ?
N002 C01L C01U 108.9(9) . . ?
N002 C01L C025 112.7(10) . . ?
C01U C01L H01L 107.7 . . ?
C025 C01L H01L 107.7 . . ?
C025 C01L C01U 111.8(11) . . ?
C02L C01Q H01Q 120.3 . . ?
C02V C01Q H01Q 120.3 . . ?
C02V C01Q C02L 119.4(13) . . ?
O003 C01U C01L 111.3(10) . . ?
O009 C01U O003 124.4(12) . . ?
O009 C01U C01L 124.2(10) . . ?
C00R C01W H01W 119.8 . . ?
C00R C01W C01Y 120.3(13) . . ?
C01Y C01W H01W 119.8 . . ?
C01E C01Y C01W 119.2(13) . . ?
C01E C01Y H01Y 120.4 . . ?
C01W C01Y H01Y 120.4 . . ?
C01L C025 H02A 109.5 . . ?
C01L C025 H02B 109.5 . . ?
C01L C025 H02C 109.5 . . ?
H02A C025 H02B 109.5 . . ?
H02A C025 H02C 109.5 . . ?
H02B C025 H02C 109.5 . . ?
N016 C027 C00V 113.9(11) . . ?
C01K C027 N016 123.8(11) . . ?
C01K C027 C00V 122.2(11) . . ?
O001 C02I H02D 109.5 . . ?
O001 C02I H02E 109.5 . . ?
O001 C02I H02F 109.5 . . ?
H02D C02I H02E 109.5 . . ?
H02D C02I H02F 109.5 . . ?
H02E C02I H02F 109.5 . . ?
C01K C02L H02L 119.3 . . ?
C01Q C02L C01K 121.5(14) . . ?
C01Q C02L H02L 119.3 . . ?
C01D C02O H02G 109.5 . . ?
C01D C02O H02H 109.5 . . ?
C01D C02O H02I 109.5 . . ?
H02G C02O H02H 109.5 . . ?
H02G C02O H02I 109.5 . . ?
H02H C02O H02I 109.5 . . ?
N016 C02V H02V 118.1 . . ?
C01Q C02V N016 123.8(15) . . ?
C01Q C02V H02V 118.1 . . ?

loop_
_geom_bond_atom_site_label_1
_geom_bond_atom_site_label_2
_geom_bond_distance
_geom_bond_site_symmetry_2
_geom_bond_publ_flag
O001 C00S 1.331(12) . ?
O001 C02I 1.505(14) . ?
O003 C01B 1.436(16) . ?
O003 C01U 1.342(13) . ?
O009 C01U 1.175(14) . ?
O00F C00S 1.219(13) . ?
N002 N00O 1.341(14) . ?
N002 C00Z 1.344(14) . ?
N002 C01L 1.445(14) . ?
N004 N007 1.312(13) . ?
N004 C00E 1.372(13) . ?
N007 N00A 1.347(14) . ?
N008 C00I 1.351(13) . ?
N008 C00M 1.335(14) . ?
N00A C00G 1.355(13) . ?
N00A C01D 1.449(13) . ?
N00B N00O 1.307(13) . ?
N00B C00J 1.378(13) . ?
N00C C00N 1.358(14) . ?
N00C C00V 1.361(14) . ?
N016 C027 1.342(15) . ?
N016 C02V 1.44(2) . ?
N01C C00R 1.317(14) . ?
N01C C01H 1.346(17) . ?
C00D C00I 1.386(15) . ?
C00D C00W 1.495(14) . ?
C00D C01F 1.418(14) . ?
C00E C00G 1.364(14) . ?
C00E C00Q 1.475(13) . ?
C00G H00G 0.9300 . ?
C00I H00I 0.9300 . ?
C00J C00P 1.492(13) . ?
C00J C00Z 1.347(15) . ?
C00K H00K 0.9300 . ?
C00K C00M 1.419(15) . ?
C00K C01F 1.356(16) . ?
C00L C00P 1.396(15) . ?
C00L C00U 1.397(13) . ?
C00L C011 1.489(15) . ?
C00M C00R 1.476(16) . ?
C00N H00N 0.9300 . ?
C00N C011 1.388(16) . ?
C00P C00T 1.404(14) . ?
C00Q C00U 1.383(14) . ?
C00Q C00W 1.415(14) . ?
C00R C01W 1.353(18) . ?
C00S C01D 1.546(16) . ?
C00T H00T 0.9300 . ?
C00T C00W 1.385(13) . ?
C00U H00U 0.9300 . ?
C00V C00X 1.343(17) . ?
C00V C027 1.522(15) . ?
C00X H00X 0.9300 . ?
C00X C014 1.398(17) . ?
C00Z H00Z 0.9300 . ?
C011 C014 1.381(16) . ?
C014 H014 0.9300 . ?
C01B H01A 0.9600 . ?
C01B H01B 0.9600 . ?
C01B H01C 0.9600 . ?
C01D H01D 0.9800 . ?
C01D C02O 1.484(16) . ?
C01E H01E 0.9300 . ?
C01E C01H 1.38(2) . ?
C01E C01Y 1.325(18) . ?
C01F H01F 0.9300 . ?
C01H H01H 0.9300 . ?
C01K H01K 0.9300 . ?
C01K C027 1.338(18) . ?
C01K C02L 1.357(18) . ?
C01L H01L 0.9800 . ?
C01L C01U 1.525(19) . ?
C01L C025 1.476(17) . ?
C01Q H01Q 0.9300 . ?
C01Q C02L 1.32(2) . ?
C01Q C02V 1.28(2) . ?
C01W H01W 0.9300 . ?
C01W C01Y 1.403(17) . ?
C01Y H01Y 0.9300 . ?
C025 H02A 0.9600 . ?
C025 H02B 0.9600 . ?
C025 H02C 0.9600 . ?
C02I H02D 0.9600 . ?
C02I H02E 0.9600 . ?
C02I H02F 0.9600 . ?
C02L H02L 0.9300 . ?
C02O H02G 0.9600 . ?
C02O H02H 0.9600 . ?
C02O H02I 0.9600 . ?
C02V H02V 0.9300 . ?

loop_
_geom_torsion_atom_site_label_1
_geom_torsion_atom_site_label_2
_geom_torsion_atom_site_label_3
_geom_torsion_atom_site_label_4
_geom_torsion
_geom_torsion_site_symmetry_1
_geom_torsion_site_symmetry_2
_geom_torsion_site_symmetry_3
_geom_torsion_site_symmetry_4
_geom_torsion_publ_flag
O001 C00S C01D N00A 167.7(9) . . . . ?
O001 C00S C01D C02O -64.1(13) . . . . ?
O00F C00S C01D N00A -12.4(16) . . . . ?
O00F C00S C01D C02O 115.7(13) . . . . ?
N002 C01L C01U O003 -172.8(10) . . . . ?
N002 C01L C01U O009 7.3(18) . . . . ?
N004 N007 N00A C00G -1.1(15) . . . . ?
N004 N007 N00A C01D -171.3(10) . . . . ?
N004 C00E C00G N00A -1.7(11) . . . . ?
N004 C00E C00Q C00U -47.9(14) . . . . ?
N004 C00E C00Q C00W 139.8(11) . . . . ?
N007 N004 C00E C00G 1.1(13) . . . . ?
N007 N004 C00E C00Q 174.3(10) . . . . ?
N007 N00A C00G C00E 1.7(13) . . . . ?
N007 N00A C01D C00S 99.5(13) . . . . ?
N007 N00A C01D C02O -27.0(16) . . . . ?
N008 C00M C00R N01C -172.9(11) . . . . ?
N008 C00M C00R C01W 7.7(16) . . . . ?
N00B C00J C00P C00L -135.9(12) . . . . ?
N00B C00J C00P C00T 48.1(14) . . . . ?
N00B C00J C00Z N002 -1.3(13) . . . . ?
N00C C00N C011 C00L -173.4(10) . . . . ?
N00C C00N C011 C014 3.0(16) . . . . ?
N00C C00V C00X C014 0.6(17) . . . . ?
N00C C00V C027 N016 168.3(11) . . . . ?
N00C C00V C027 C01K -9.7(15) . . . . ?
N00O N002 C00Z C00J 1.1(15) . . . . ?
N00O N002 C01L C01U -114.6(13) . . . . ?
N00O N002 C01L C025 120.7(13) . . . . ?
N00O N00B C00J C00P -177.4(10) . . . . ?
N00O N00B C00J C00Z 1.1(13) . . . . ?
N01C C00R C01W C01Y 2(2) . . . . ?
C00E N004 N007 N00A 0.0(14) . . . . ?
C00E C00Q C00U C00L -174.9(10) . . . . ?
C00E C00Q C00W C00D -11.8(15) . . . . ?
C00E C00Q C00W C00T 174.8(9) . . . . ?
C00G N00A C01D C00S -69.0(14) . . . . ?
C00G N00A C01D C02O 164.4(11) . . . . ?
C00G C00E C00Q C00U 123.7(13) . . . . ?
C00G C00E C00Q C00W -48.7(16) . . . . ?
C00I N008 C00M C00K -0.6(15) . . . . ?
C00I N008 C00M C00R -178.2(9) . . . . ?
C00I C00D C00W C00Q 143.1(10) . . . . ?
C00I C00D C00W C00T -43.4(13) . . . . ?
C00I C00D C01F C00K 0.5(14) . . . . ?
C00J N00B N00O N002 -0.4(14) . . . . ?
C00J C00P C00T C00W 175.5(9) . . . . ?
C00K C00M C00R N01C 9.5(15) . . . . ?
C00K C00M C00R C01W -170.0(11) . . . . ?
C00L C00P C00T C00W -0.6(16) . . . . ?
C00L C011 C014 C00X 174.9(10) . . . . ?
C00M N008 C00I C00D 2.0(15) . . . . ?
C00M C00K C01F C00D 0.8(15) . . . . ?
C00M C00R C01W C01Y -179.0(12) . . . . ?
C00N N00C C00V C00X 0.6(15) . . . . ?
C00N N00C C00V C027 179.2(9) . . . . ?
C00N C011 C014 C00X -1.6(16) . . . . ?
C00P C00J C00Z N002 177.0(10) . . . . ?
C00P C00L C00U C00Q 0.5(16) . . . . ?
C00P C00L C011 C00N -141.9(11) . . . . ?
C00P C00L C011 C014 41.8(16) . . . . ?
C00P C00T C00W C00D -174.8(9) . . . . ?
C00P C00T C00W C00Q -1.1(15) . . . . ?
C00Q C00E C00G N00A -174.1(10) . . . . ?
C00R N01C C01H C01E -3(2) . . . . ?
C00R C01W C01Y C01E 3(2) . . . . ?
C00U C00L C00P C00J -175.0(9) . . . . ?
C00U C00L C00P C00T 0.9(15) . . . . ?
C00U C00L C011 C00N 47.2(15) . . . . ?
C00U C00L C011 C014 -129.1(11) . . . . ?
C00U C00Q C00W C00D 175.7(9) . . . . ?
C00U C00Q C00W C00T 2.4(14) . . . . ?
C00V N00C C00N C011 -2.5(15) . . . . ?
C00V C00X C014 C011 -0.1(17) . . . . ?
C00W C00D C00I N008 171.3(9) . . . . ?
C00W C00D C01F C00K -172.7(9) . . . . ?
C00W C00Q C00U C00L -2.2(15) . . . . ?
C00X C00V C027 N016 -13.1(16) . . . . ?
C00X C00V C027 C01K 168.9(12) . . . . ?
C00Z N002 N00O N00B -0.4(16) . . . . ?
C00Z N002 C01L C01U 64.9(16) . . . . ?
C00Z N002 C01L C025 -59.8(17) . . . . ?
C00Z C00J C00P C00L 46.0(18) . . . . ?
C00Z C00J C00P C00T -130.0(13) . . . . ?
C011 C00L C00P C00J 14.0(17) . . . . ?
C011 C00L C00P C00T -170.1(10) . . . . ?
C011 C00L C00U C00Q 172.0(10) . . . . ?
C01B O003 C01U O009 -2.9(18) . . . . ?
C01B O003 C01U C01L 177.2(10) . . . . ?
C01D N00A C00G C00E 171.2(11) . . . . ?
C01F C00D C00I N008 -2.0(14) . . . . ?
C01F C00D C00W C00Q -44.0(14) . . . . ?
C01F C00D C00W C00T 129.5(10) . . . . ?
C01F C00K C00M N008 -0.8(15) . . . . ?
C01F C00K C00M C00R 176.8(10) . . . . ?
C01H N01C C00R C00M 179.0(12) . . . . ?
C01H N01C C00R C01W -2(2) . . . . ?
C01H C01E C01Y C01W -8(2) . . . . ?
C01L N002 N00O N00B 179.1(10) . . . . ?
C01L N002 C00Z C00J -178.5(11) . . . . ?
C01Y C01E C01H N01C 8(2) . . . . ?
C025 C01L C01U O003 -47.6(14) . . . . ?
C025 C01L C01U O009 132.5(13) . . . . ?
C027 N016 C02V C01Q 2(3) . . . . ?
C027 C00V C00X C014 -177.9(10) . . . . ?
C027 C01K C02L C01Q 3(2) . . . . ?
C02I O001 C00S O00F 7.5(16) . . . . ?
C02I O001 C00S C01D -172.7(9) . . . . ?
C02L C01K C027 N016 -1(2) . . . . ?
C02L C01K C027 C00V 176.8(12) . . . . ?
C02L C01Q C02V N016 0(3) . . . . ?
C02V N016 C027 C00V -179.1(13) . . . . ?
C02V N016 C027 C01K -1(2) . . . . ?
C02V C01Q C02L C01K -3(3) . . . . ?

loop_
_twin_individual_id
_twin_individual_mass_fraction_refined
1 -1(6)
2 2(6)
